data_9004061
loop_
_publ_author_name
'Qurashi, M. M.'
'Barnes, W. H.'

_publ_section_title
;
 The structures of the minerals of the descloizite and adelite groups:
 IV - descloizite and conichalcite (part 2) The structure of conichalcite
;
_journal_name_full 'The Canadian Mineralogist'
_journal_page_first 561
_journal_page_last 577
_journal_volume 7
_journal_year 1963
_chemical_formula_sum 'As Ca Cu H O5'
_chemical_name_mineral Conichalcite
_space_group_IT_number 19
_symmetry_space_group_name_Hall 'P 2ac 2ab'
_symmetry_space_group_name_H-M 'P 21 21 21'
_cell_angle_alpha 90
_cell_angle_beta 90
_cell_angle_gamma 90
_cell_formula_units_Z 4
_cell_length_a 7.40
_cell_length_b 5.84
_cell_length_c 9.21
_cell_volume 398.019
_database_code_amcsd 0005080
_exptl_crystal_density_diffrn 4.331
_cod_original_formula_sum 'Ca Cu As O5 H'
_cod_database_code 9004061

loop_
_space_group_symop_operation_xyz
x,y,z
-x,1/2+y,1/2-z
1/2+x,1/2-y,-z
1/2-x,-y,1/2+z

loop_
_atom_site_label
_atom_site_fract_x
_atom_site_fract_y
_atom_site_fract_z
_atom_site_U_iso_or_equiv
_atom_site_type_symbol
_atom_site_attached_hydrogens
Ca 0.11600 0.26900 0.42500 0.00253 Ca 0
Cu 0.00000 0.00000 0.75000 0.01203 Cu 0
As 0.36800 -0.23300 0.58000 0.00937 As 0
O1 0.18700 -0.25600 0.70000 0.01267 O 0
O2 0.53800 -0.17600 0.69400 0.01267 O 0
O3 0.37800 0.50900 0.48900 0.01267 O 0
O4 0.36800 -0.01600 0.47400 0.01267 O 0
O-H5 0.15100 0.25000 0.68000 0.01267 O 1

loop_
_cod_changelog_entry_id
_cod_changelog_entry_author
_cod_changelog_entry_date
_cod_changelog_entry_text
1
;cod-tools version 3.8.0
Id: cif_guess_AMCSD_atom_types 9574 2023-05-10 09:00:05Z saulius
;
2023-05-10T18:48:36+03:00
;Derived atom types and hydrogen counts
from atom names that follow the AMCSD naming convention
(Wat == water, O-H == hydroxyl).
;

loop_
_cod_related_entry_id
_cod_related_entry_database
_cod_related_entry_code
1 AMCSD 0005080
